data_4321555
loop_
_publ_author_name
'Chuan He'
'Stephen J. Lippard'

_publ_section_title
;
 Synthesis and Characterization of Several Dicopper(I) Complexes and a
 Spin-Delocalized Dicopper(I,II) Mixed-Valence Complex Using a
 1,8-Naphthyridine-Based Dinucleating Ligand
;
_journal_name_full 'Inorganic Chemistry'
_journal_page_first 5225
_journal_page_last 5231
_journal_paper_doi 10.1021/ic0005339
_journal_volume 39
_journal_year 2000
_chemical_formula_sum 'C50 H46 Cu2 F6 N6 O6 S2'
_chemical_formula_weight 1132.13
_chemical_name_common '[Cu2(TBAN)(py)2](OTf)2'
_chemical_name_systematic
; 
 ? 
;
_space_group_IT_number 15
_symmetry_cell_setting monoclinic
_symmetry_space_group_name_Hall '-C 2yc'
_symmetry_space_group_name_H-M 'C 1 2/c 1'
_atom_sites_solution_hydrogens geom
_atom_sites_solution_primary direct
_atom_sites_solution_secondary difmap
_audit_creation_method SHELXL-97
_cell_angle_alpha 90.000(5)
_cell_angle_beta 101.369(5)
_cell_angle_gamma 90.000(5)
_cell_formula_units_Z 4
_cell_length_a 15.490(5)
_cell_length_b 15.846(5)
_cell_length_c 21.070(5)
_cell_measurement_temperature 293(2)
_cell_volume 5070(3)
_computing_structure_refinement 'SHELXL-97 (Sheldrick, 1997)'
_computing_structure_solution 'SHELXS-97 (Sheldrick, 1990)'
_diffrn_ambient_temperature 293(2)
_diffrn_measured_fraction_theta_full 0.935
_diffrn_measured_fraction_theta_max 0.935
_diffrn_radiation_monochromator graphite
_diffrn_radiation_source 'fine-focus sealed tube'
_diffrn_radiation_type MoK\a
_diffrn_radiation_wavelength 0.71069
_diffrn_reflns_av_R_equivalents 0.0273
_diffrn_reflns_av_sigmaI/netI 0.0349
_diffrn_reflns_limit_h_max 20
_diffrn_reflns_limit_h_min -15
_diffrn_reflns_limit_k_max 21
_diffrn_reflns_limit_k_min -17
_diffrn_reflns_limit_l_max 23
_diffrn_reflns_limit_l_min -27
_diffrn_reflns_number 15767
_diffrn_reflns_theta_full 28.24
_diffrn_reflns_theta_max 28.24
_diffrn_reflns_theta_min 1.86
_exptl_absorpt_coefficient_mu 0.998
_exptl_crystal_density_diffrn 1.483
_exptl_crystal_density_method 'not measured'
_exptl_crystal_F_000 2320
_exptl_crystal_size_max 0.4
_exptl_crystal_size_mid 0.2
_exptl_crystal_size_min 0.2
_refine_diff_density_max 0.263
_refine_diff_density_min -0.459
_refine_diff_density_rms 0.051
_refine_ls_extinction_method none
_refine_ls_goodness_of_fit_ref 0.798
_refine_ls_hydrogen_treatment mixed
_refine_ls_matrix_type full
_refine_ls_number_parameters 326
_refine_ls_number_reflns 5856
_refine_ls_number_restraints 0
_refine_ls_restrained_S_all 0.798
_refine_ls_R_factor_all 0.0517
_refine_ls_R_factor_gt 0.0326
_refine_ls_shift/su_max 0.001
_refine_ls_shift/su_mean 0.000
_refine_ls_structure_factor_coef Fsqd
_refine_ls_weighting_details 'calc w=1/[\s^2^(Fo^2^)+(0.1000P)^2^+0.0000P] where P=(Fo^2^+2Fc^2^)/3'
_refine_ls_weighting_scheme calc
_refine_ls_wR_factor_gt 0.0971
_refine_ls_wR_factor_ref 0.1112
_reflns_number_gt 4448
_reflns_number_total 5856
_reflns_threshold_expression >2sigma(I)
_cod_data_source_file ic0005339_2.cif
_cod_data_source_block Compound2
_cod_database_code 4321555

loop_
_symmetry_equiv_pos_as_xyz
'x, y, z'
'-x, y, -z+1/2'
'x+1/2, y+1/2, z'
'-x+1/2, y+1/2, -z+1/2'
'-x, -y, -z'
'x, -y, z-1/2'
'-x+1/2, -y+1/2, -z'
'x+1/2, -y+1/2, z-1/2'

loop_
_atom_site_label
_atom_site_type_symbol
_atom_site_fract_x
_atom_site_fract_y
_atom_site_fract_z
_atom_site_U_iso_or_equiv
_atom_site_adp_type
_atom_site_occupancy
_atom_site_symmetry_multiplicity
_atom_site_calc_flag
_atom_site_refinement_flags
_atom_site_disorder_assembly
_atom_site_disorder_group
Cu1 Cu 0.559010(16) 0.073856(14) 0.711992(13) 0.03092(10) Uani 1 1 d . . .
N1 N 0.56370(10) -0.04751(10) 0.72876(7) 0.0240(3) Uani 1 1 d . . .
N2 N 0.65382(10) 0.03364(10) 0.64240(8) 0.0267(3) Uani 1 1 d . . .
C1 C 0.62786(13) -0.08946(12) 0.70843(9) 0.0273(4) Uani 1 1 d . . .
C2 C 0.63435(14) -0.17788(13) 0.71044(10) 0.0352(5) Uani 1 1 d . . .
H2A H 0.6820 -0.2047 0.6983 0.042 Uiso 1 1 calc R . .
C3 C 0.57071(16) -0.22387(13) 0.73016(11) 0.0389(5) Uani 1 1 d . . .
H3A H 0.5735 -0.2825 0.7306 0.047 Uiso 1 1 calc R . .
C4 C 0.5000 -0.18187(17) 0.7500 0.0312(6) Uani 1 2 d S . .
C5 C 0.5000 -0.09298(16) 0.7500 0.0239(5) Uani 1 2 d S . .
C6 C 0.69482(12) -0.03737(13) 0.68200(10) 0.0290(4) Uani 1 1 d . . .
H6A H 0.7385 -0.0158 0.7178 0.035 Uiso 1 1 calc R . .
H6B H 0.7249 -0.0732 0.6559 0.035 Uiso 1 1 calc R . .
C7 C 0.71562(13) 0.10562(13) 0.64212(10) 0.0315(4) Uani 1 1 d . . .
H7A H 0.7316 0.1271 0.6860 0.038 Uiso 1 1 calc R . .
H7B H 0.6841 0.1502 0.6157 0.038 Uiso 1 1 calc R . .
C8 C 0.79996(14) 0.08827(12) 0.61793(11) 0.0313(4) Uani 1 1 d . . .
C9 C 0.87858(15) 0.07551(14) 0.66210(12) 0.0399(5) Uani 1 1 d . . .
H9A H 0.8787 0.0753 0.7063 0.048 Uiso 1 1 calc R . .
C10 C 0.95675(16) 0.06315(17) 0.64049(14) 0.0512(6) Uani 1 1 d . . .
H10A H 1.0091 0.0560 0.6703 0.061 Uiso 1 1 calc R . .
C11 C 0.95741(17) 0.06140(16) 0.57583(14) 0.0494(6) Uani 1 1 d . . .
H11A H 1.0100 0.0525 0.5618 0.059 Uiso 1 1 calc R . .
C12 C 0.88065(17) 0.07275(16) 0.53146(13) 0.0481(6) Uani 1 1 d . . .
H12A H 0.8811 0.0705 0.4874 0.058 Uiso 1 1 calc R . .
C13 C 0.80186(16) 0.08762(15) 0.55235(12) 0.0411(5) Uani 1 1 d . . .
H13A H 0.7503 0.0972 0.5221 0.049 Uiso 1 1 calc R . .
C14 C 0.61371(13) 0.00766(13) 0.57529(9) 0.0320(4) Uani 1 1 d . . .
H14A H 0.6594 -0.0157 0.5549 0.038 Uiso 1 1 calc R . .
H14B H 0.5904 0.0573 0.5509 0.038 Uiso 1 1 calc R . .
C15 C 0.54053(13) -0.05682(13) 0.57155(9) 0.0290(4) Uani 1 1 d . . .
C16 C 0.46045(13) -0.03602(14) 0.58814(9) 0.0316(4) Uani 1 1 d . . .
H16A H 0.4506 0.0190 0.6003 0.038 Uiso 1 1 calc R . .
C17 C 0.39482(14) -0.09653(16) 0.58681(10) 0.0380(5) Uani 1 1 d . . .
H17A H 0.3423 -0.0823 0.5993 0.046 Uiso 1 1 calc R . .
C18 C 0.40795(16) -0.17768(16) 0.56695(12) 0.0451(6) Uani 1 1 d . . .
H18A H 0.3644 -0.2183 0.5661 0.054 Uiso 1 1 calc R . .
C19 C 0.48624(17) -0.19874(15) 0.54824(13) 0.0472(6) Uani 1 1 d . . .
H19A H 0.4947 -0.2532 0.5342 0.057 Uiso 1 1 calc R . .
C20 C 0.55177(15) -0.13871(14) 0.55053(11) 0.0382(5) Uani 1 1 d . . .
H20A H 0.6040 -0.1533 0.5379 0.046 Uiso 1 1 calc R . .
N3 N 0.54717(11) 0.19227(10) 0.69042(8) 0.0294(3) Uani 1 1 d . . .
C21 C 0.48817(15) 0.21995(15) 0.63924(12) 0.0421(5) Uani 1 1 d . . .
H21A H 0.4450 0.1828 0.6187 0.050 Uiso 1 1 calc R . .
C22 C 0.4889(2) 0.30099(18) 0.61589(14) 0.0590(7) Uani 1 1 d . . .
H22A H 0.4462 0.3185 0.5810 0.071 Uiso 1 1 calc R . .
C23 C 0.5537(2) 0.35590(16) 0.64487(15) 0.0621(8) Uani 1 1 d . . .
H23A H 0.5571 0.4102 0.6287 0.074 Uiso 1 1 calc R . .
C24 C 0.61280(19) 0.32902(16) 0.69767(15) 0.0586(7) Uani 1 1 d . . .
H24A H 0.6565 0.3652 0.7187 0.070 Uiso 1 1 calc R . .
C25 C 0.60722(16) 0.24750(14) 0.71963(12) 0.0432(5) Uani 1 1 d . . .
H25A H 0.6470 0.2303 0.7564 0.052 Uiso 1 1 calc R . .
S1 S 0.76242(3) -0.08502(3) 0.34965(2) 0.03004(13) Uani 1 1 d . . .
O1 O 0.79645(12) -0.00382(11) 0.37082(9) 0.0555(5) Uani 1 1 d . . .
O2 O 0.81455(12) -0.13153(12) 0.31278(8) 0.0548(5) Uani 1 1 d . . .
O3 O 0.66918(11) -0.08815(11) 0.32456(9) 0.0501(4) Uani 1 1 d . . .
C26 C 0.77243(15) -0.14575(16) 0.42426(11) 0.0436(5) Uani 1 1 d . . .
F1 F 0.72309(12) -0.11283(14) 0.46284(8) 0.0758(5) Uani 1 1 d . . .
F2 F 0.85428(10) -0.14937(13) 0.45717(8) 0.0740(6) Uani 1 1 d . . .
F3 F 0.74473(12) -0.22479(10) 0.41219(9) 0.0702(5) Uani 1 1 d . . .

loop_
_atom_site_aniso_label
_atom_site_aniso_U_11
_atom_site_aniso_U_22
_atom_site_aniso_U_33
_atom_site_aniso_U_23
_atom_site_aniso_U_13
_atom_site_aniso_U_12
Cu1 0.03015(15) 0.01933(14) 0.04510(17) 0.00304(9) 0.01181(11) 0.00076(9)
N1 0.0275(8) 0.0212(7) 0.0232(7) -0.0003(6) 0.0045(6) 0.0014(6)
N2 0.0249(8) 0.0270(8) 0.0285(8) 0.0008(6) 0.0062(6) -0.0016(6)
C1 0.0289(10) 0.0267(9) 0.0258(9) -0.0003(7) 0.0040(7) 0.0028(7)
C2 0.0414(12) 0.0265(10) 0.0405(12) 0.0004(8) 0.0146(9) 0.0097(9)
C3 0.0548(14) 0.0197(9) 0.0467(13) 0.0023(8) 0.0211(10) 0.0066(9)
C4 0.0426(16) 0.0226(13) 0.0306(14) 0.000 0.0127(12) 0.000
C5 0.0300(14) 0.0209(12) 0.0198(12) 0.000 0.0028(10) 0.000
C6 0.0253(9) 0.0302(10) 0.0323(10) 0.0007(8) 0.0073(8) 0.0039(8)
C7 0.0298(10) 0.0289(10) 0.0374(11) -0.0015(8) 0.0105(8) -0.0034(8)
C8 0.0280(10) 0.0275(10) 0.0400(11) -0.0041(8) 0.0108(8) -0.0058(8)
C9 0.0336(11) 0.0450(13) 0.0405(12) -0.0085(9) 0.0057(9) -0.0068(9)
C10 0.0297(12) 0.0567(16) 0.0660(18) -0.0105(12) 0.0063(11) -0.0002(11)
C11 0.0363(13) 0.0458(14) 0.0721(18) -0.0108(12) 0.0255(12) -0.0076(10)
C12 0.0476(14) 0.0547(15) 0.0478(14) -0.0070(11) 0.0237(11) -0.0133(11)
C13 0.0342(12) 0.0493(14) 0.0405(12) 0.0028(10) 0.0091(9) -0.0096(10)
C14 0.0295(10) 0.0380(11) 0.0288(10) 0.0004(8) 0.0062(8) -0.0045(8)
C15 0.0310(10) 0.0336(10) 0.0225(9) 0.0014(7) 0.0053(7) -0.0016(8)
C16 0.0305(10) 0.0357(11) 0.0276(10) -0.0030(8) 0.0030(8) 0.0006(8)
C17 0.0287(11) 0.0535(13) 0.0323(11) -0.0012(9) 0.0072(8) -0.0045(9)
C18 0.0438(13) 0.0442(13) 0.0455(13) 0.0030(10) 0.0045(10) -0.0172(11)
C19 0.0539(15) 0.0304(12) 0.0557(15) -0.0042(10) 0.0068(12) -0.0023(10)
C20 0.0349(11) 0.0390(12) 0.0412(12) -0.0029(9) 0.0085(9) 0.0031(9)
N3 0.0330(9) 0.0228(8) 0.0347(9) 0.0040(7) 0.0125(7) 0.0024(7)
C21 0.0410(13) 0.0358(12) 0.0464(13) 0.0017(9) 0.0014(10) 0.0016(9)
C22 0.0728(19) 0.0471(15) 0.0533(16) 0.0170(12) 0.0034(13) 0.0122(14)
C23 0.082(2) 0.0316(13) 0.075(2) 0.0173(12) 0.0217(16) -0.0001(13)
C24 0.0629(17) 0.0298(12) 0.078(2) 0.0014(12) 0.0024(15) -0.0110(12)
C25 0.0485(14) 0.0288(11) 0.0483(13) 0.0000(10) 0.0002(10) -0.0026(10)
S1 0.0305(3) 0.0285(3) 0.0312(3) -0.00181(18) 0.0063(2) 0.00335(19)
O1 0.0630(12) 0.0395(10) 0.0646(12) -0.0070(8) 0.0142(9) -0.0134(8)
O2 0.0684(12) 0.0557(11) 0.0477(10) 0.0005(8) 0.0294(9) 0.0198(9)
O3 0.0351(9) 0.0546(11) 0.0540(10) 0.0085(8) -0.0073(8) 0.0026(7)
C26 0.0350(12) 0.0536(15) 0.0424(13) 0.0083(10) 0.0080(10) 0.0040(10)
F1 0.0807(12) 0.1069(15) 0.0505(9) 0.0063(9) 0.0391(9) 0.0143(11)
F2 0.0422(8) 0.1172(16) 0.0557(10) 0.0315(10) -0.0075(7) 0.0015(9)
F3 0.0755(12) 0.0494(10) 0.0844(12) 0.0270(8) 0.0128(9) -0.0052(8)

loop_
_atom_type_symbol
_atom_type_description
_atom_type_scat_dispersion_real
_atom_type_scat_dispersion_imag
_atom_type_scat_source
C C 0.0033 0.0016 'International Tables Vol C Tables 4.2.6.8 and 6.1.1.4'
H H 0.0000 0.0000 'International Tables Vol C Tables 4.2.6.8 and 6.1.1.4'
N N 0.0061 0.0033 'International Tables Vol C Tables 4.2.6.8 and 6.1.1.4'
O O 0.0106 0.0060 'International Tables Vol C Tables 4.2.6.8 and 6.1.1.4'
F F 0.0171 0.0103 'International Tables Vol C Tables 4.2.6.8 and 6.1.1.4'
S S 0.1246 0.1234 'International Tables Vol C Tables 4.2.6.8 and 6.1.1.4'
Cu Cu 0.3201 1.2651 'International Tables Vol C Tables 4.2.6.8 and 6.1.1.4'

loop_
_geom_angle_atom_site_label_1
_geom_angle_atom_site_label_2
_geom_angle_atom_site_label_3
_geom_angle
_geom_angle_site_symmetry_1
_geom_angle_site_symmetry_3
_geom_angle_publ_flag
N3 Cu1 N1 175.85(7) . . ?
N3 Cu1 N2 99.09(6) . . ?
N1 Cu1 N2 80.85(6) . . ?
N3 Cu1 Cu1 95.58(5) . 2_656 ?
N1 Cu1 Cu1 84.06(5) . 2_656 ?
N2 Cu1 Cu1 164.04(4) . 2_656 ?
C1 N1 C5 118.30(17) . . ?
C1 N1 Cu1 115.83(13) . . ?
C5 N1 Cu1 125.08(13) . . ?
C6 N2 C14 112.40(16) . . ?
C6 N2 C7 112.49(16) . . ?
C14 N2 C7 110.90(15) . . ?
C6 N2 Cu1 96.11(11) . . ?
C14 N2 Cu1 118.15(11) . . ?
C7 N2 Cu1 105.96(12) . . ?
N1 C1 C2 122.72(18) . . ?
N1 C1 C6 116.99(17) . . ?
C2 C1 C6 120.29(18) . . ?
C3 C2 C1 119.57(19) . . ?
C2 C3 C4 119.4(2) . . ?
C5 C4 C3 118.09(13) . 2_656 ?
C5 C4 C3 118.09(13) . . ?
C3 C4 C3 123.8(3) 2_656 . ?
N1 C5 N1 116.4(2) 2_656 . ?
N1 C5 C4 121.83(11) 2_656 . ?
N1 C5 C4 121.82(11) . . ?
N2 C6 C1 112.06(15) . . ?
N2 C7 C8 117.32(17) . . ?
C13 C8 C9 118.5(2) . . ?
C13 C8 C7 121.6(2) . . ?
C9 C8 C7 119.9(2) . . ?
C10 C9 C8 120.3(2) . . ?
C11 C10 C9 120.6(2) . . ?
C10 C11 C12 120.1(2) . . ?
C11 C12 C13 120.1(2) . . ?
C8 C13 C12 120.4(2) . . ?
N2 C14 C15 113.83(15) . . ?
C20 C15 C16 118.26(19) . . ?
C20 C15 C14 120.33(18) . . ?
C16 C15 C14 121.40(19) . . ?
C15 C16 C17 120.9(2) . . ?
C18 C17 C16 119.8(2) . . ?
C17 C18 C19 120.0(2) . . ?
C20 C19 C18 120.0(2) . . ?
C19 C20 C15 120.9(2) . . ?
C25 N3 C21 117.26(19) . . ?
C25 N3 Cu1 120.20(15) . . ?
C21 N3 Cu1 121.65(15) . . ?
N3 C21 C22 122.7(2) . . ?
C21 C22 C23 119.2(2) . . ?
C24 C23 C22 118.6(2) . . ?
C23 C24 C25 119.3(2) . . ?
N3 C25 C24 122.9(2) . . ?
O1 S1 O2 114.88(12) . . ?
O1 S1 O3 115.35(11) . . ?
O2 S1 O3 114.59(12) . . ?
O1 S1 C26 104.05(12) . . ?
O2 S1 C26 103.60(11) . . ?
O3 S1 C26 101.97(11) . . ?
F2 C26 F1 107.7(2) . . ?
F2 C26 F3 107.4(2) . . ?
F1 C26 F3 106.5(2) . . ?
F2 C26 S1 112.65(17) . . ?
F1 C26 S1 111.04(17) . . ?
F3 C26 S1 111.23(17) . . ?

loop_
_geom_bond_atom_site_label_1
_geom_bond_atom_site_label_2
_geom_bond_distance
_geom_bond_site_symmetry_2
_geom_bond_publ_flag
Cu1 N3 1.9308(17) . ?
Cu1 N1 1.9542(17) . ?
Cu1 N2 2.3583(16) . ?
Cu1 Cu1 2.6574(7) 2_656 ?
N1 C1 1.335(2) . ?
N1 C5 1.366(2) . ?
N2 C6 1.469(3) . ?
N2 C14 1.486(2) . ?
N2 C7 1.490(3) . ?
C1 C2 1.405(3) . ?
C1 C6 1.515(3) . ?
C2 C3 1.355(3) . ?
C3 C4 1.413(2) . ?
C4 C5 1.409(4) . ?
C4 C3 1.413(2) 2_656 ?
C5 N1 1.366(2) 2_656 ?
C7 C8 1.518(3) . ?
C8 C13 1.388(3) . ?
C8 C9 1.394(3) . ?
C9 C10 1.389(3) . ?
C10 C11 1.365(4) . ?
C11 C12 1.372(4) . ?
C12 C13 1.397(3) . ?
C14 C15 1.517(3) . ?
C15 C20 1.393(3) . ?
C15 C16 1.393(3) . ?
C16 C17 1.394(3) . ?
C17 C18 1.380(3) . ?
C18 C19 1.388(3) . ?
C19 C20 1.385(3) . ?
N3 C25 1.336(3) . ?
N3 C21 1.342(3) . ?
C21 C22 1.376(3) . ?
C22 C23 1.377(4) . ?
C23 C24 1.362(4) . ?
C24 C25 1.381(3) . ?
S1 O1 1.4282(18) . ?
S1 O2 1.4304(17) . ?
S1 O3 1.4377(18) . ?
S1 C26 1.824(2) . ?
C26 F2 1.321(3) . ?
C26 F1 1.327(3) . ?
C26 F3 1.332(3) . ?
